data_7106553
loop_
_publ_author_name
'Alejandro Bugarin'
'Brian T. Connell'

_publ_section_title
;
 A highly active and selective palladium pincer catalyst for the formation
 of ?-aryl ketones via cross-coupling
;
_journal_name_full Chem.Commun.
_journal_page_first 7218
_journal_paper_doi 10.1039/c1cc12071a
_journal_volume 47
_journal_year 2011
_chemical_formula_sum 'C20 H27 Br N2 O2 Pd'
_chemical_formula_weight 513.75
_chemical_name_systematic
;
?
;
_space_group_IT_number 14
_symmetry_cell_setting monoclinic
_symmetry_space_group_name_Hall '-P 2yn'
_symmetry_space_group_name_H-M 'P 1 21/n 1'
_atom_sites_solution_hydrogens geom
_atom_sites_solution_primary direct
_atom_sites_solution_secondary difmap
_audit_creation_method SHELXL-97
_cell_angle_alpha 90.00
_cell_angle_beta 103.716(6)
_cell_angle_gamma 90.00
_cell_formula_units_Z 8
_cell_length_a 12.6447(12)
_cell_length_b 21.628(2)
_cell_length_c 15.6491(15)
_cell_measurement_reflns_used 9541
_cell_measurement_temperature 110(2)
_cell_measurement_theta_max 62.21
_cell_measurement_theta_min 4.06
_cell_volume 4157.7(7)
_computing_cell_refinement 'Bruker FRAMBO'
_computing_data_collection 'Bruker FRAMBO'
_computing_data_reduction 'Bruker SAINT'
_computing_molecular_graphics 'Bruker SHELXTL'
_computing_publication_material 'Bruker SHELXTL'
_computing_structure_refinement 'SHELXL-97 (Sheldrick, 2008)'
_computing_structure_solution 'SHELXS-97 (Sheldrick, 2008)'
_diffrn_ambient_temperature 110(2)
_diffrn_measured_fraction_theta_full 0.973
_diffrn_measured_fraction_theta_max 0.973
_diffrn_measurement_device_type 'MWPC area detector'
_diffrn_measurement_method '\f and \w scans'
_diffrn_radiation_monochromator graphite
_diffrn_radiation_source 'fine-focus sealed tube'
_diffrn_radiation_type CuK\a
_diffrn_radiation_wavelength 1.54178
_diffrn_reflns_av_R_equivalents 0.0634
_diffrn_reflns_av_sigmaI/netI 0.0276
_diffrn_reflns_limit_h_max 14
_diffrn_reflns_limit_h_min -14
_diffrn_reflns_limit_k_max 24
_diffrn_reflns_limit_k_min -24
_diffrn_reflns_limit_l_max 17
_diffrn_reflns_limit_l_min -17
_diffrn_reflns_number 74692
_diffrn_reflns_theta_full 60.00
_diffrn_reflns_theta_max 60.00
_diffrn_reflns_theta_min 4.14
_exptl_absorpt_coefficient_mu 9.576
_exptl_absorpt_correction_T_max 0.9103
_exptl_absorpt_correction_T_min 0.1897
_exptl_absorpt_correction_type multi-scan
_exptl_absorpt_process_details sadabs
_exptl_crystal_colour 'yellow '
_exptl_crystal_density_diffrn 1.641
_exptl_crystal_density_method 'not measured'
_exptl_crystal_description 'needle '
_exptl_crystal_F_000 2064
_exptl_crystal_size_max 0.26
_exptl_crystal_size_mid 0.12
_exptl_crystal_size_min 0.01
_refine_diff_density_max 1.114
_refine_diff_density_min -0.729
_refine_diff_density_rms 0.079
_refine_ls_extinction_method none
_refine_ls_goodness_of_fit_ref 1.004
_refine_ls_hydrogen_treatment constr
_refine_ls_matrix_type full
_refine_ls_number_parameters 514
_refine_ls_number_reflns 6004
_refine_ls_number_restraints 18
_refine_ls_restrained_S_all 1.009
_refine_ls_R_factor_all 0.0364
_refine_ls_R_factor_gt 0.0311
_refine_ls_shift/su_max 0.003
_refine_ls_shift/su_mean 0.000
_refine_ls_structure_factor_coef Fsqd
_refine_ls_weighting_details 'calc w=1/[\s^2^(Fo^2^)+(0.0330P)^2^+8.8000P] where P=(Fo^2^+2Fc^2^)/3'
_refine_ls_weighting_scheme calc
_refine_ls_wR_factor_gt 0.0690
_refine_ls_wR_factor_ref 0.0707
_reflns_number_gt 5333
_reflns_number_total 6004
_reflns_threshold_expression >2sigma(I)
_cod_data_source_file c1cc12071a.txt
_cod_data_source_block bc
_cod_original_sg_symbol_H-M P2(1)/n
_cod_database_code 7106553

loop_
_symmetry_equiv_pos_as_xyz
'x, y, z'
'-x+1/2, y+1/2, -z+1/2'
'-x, -y, -z'
'x-1/2, -y-1/2, z-1/2'

loop_
_atom_site_label
_atom_site_type_symbol
_atom_site_fract_x
_atom_site_fract_y
_atom_site_fract_z
_atom_site_U_iso_or_equiv
_atom_site_adp_type
_atom_site_occupancy
_atom_site_symmetry_multiplicity
_atom_site_calc_flag
_atom_site_refinement_flags
_atom_site_disorder_assembly
_atom_site_disorder_group
Pd1A Pd 0.08881(2) 0.852027(13) 0.236112(19) 0.02354(9) Uani 1 1 d . . .
Br1A Br 0.12789(4) 0.96564(2) 0.22137(3) 0.03868(13) Uani 1 1 d . . .
O1A O 0.3442(2) 0.72929(12) 0.29557(18) 0.0259(6) Uani 1 1 d . . .
O2A O -0.2182(2) 0.80078(16) 0.2544(2) 0.0419(8) Uani 1 1 d . . .
N1A N 0.2428(3) 0.81381(15) 0.2507(2) 0.0232(7) Uani 1 1 d . . .
N2A N -0.0755(3) 0.85541(17) 0.2346(2) 0.0286(8) Uani 1 1 d . . .
C1A C 0.3566(3) 0.83606(19) 0.2603(3) 0.0282(10) Uani 1 1 d . . .
C2A C 0.4197(3) 0.7749(2) 0.2745(3) 0.0313(10) Uani 1 1 d . . .
H2AA H 0.4426 0.7628 0.2206 0.038 Uiso 1 1 calc R . .
H2AB H 0.4853 0.7787 0.3235 0.038 Uiso 1 1 calc R . .
C3A C 0.2467(3) 0.75652(18) 0.2745(2) 0.0217(9) Uani 1 1 d . . .
C4A C 0.1467(3) 0.72537(18) 0.2821(3) 0.0235(9) Uani 1 1 d . . .
C5A C 0.1314(3) 0.66704(19) 0.3126(3) 0.0242(9) Uani 1 1 d . . .
H5AA H 0.1909 0.6390 0.3262 0.029 Uiso 1 1 calc R . .
C6A C 0.0295(3) 0.64865(19) 0.3239(3) 0.0256(9) Uani 1 1 d . . .
C7A C -0.0577(3) 0.6910(2) 0.3013(3) 0.0298(10) Uani 1 1 d . . .
H7AA H -0.1280 0.6795 0.3076 0.036 Uiso 1 1 calc R . .
C8A C -0.0412(3) 0.74926(19) 0.2702(3) 0.0252(9) Uani 1 1 d . . .
C9A C 0.0604(3) 0.76663(19) 0.2605(3) 0.0253(9) Uani 1 1 d . . .
C10A C -0.1142(3) 0.8029(2) 0.2523(3) 0.0320(11) Uani 1 1 d . . .
C11A C -0.2604(4) 0.8627(2) 0.2343(4) 0.0483(13) Uani 1 1 d . . .
H11A H -0.2934 0.8783 0.2816 0.058 Uiso 1 1 calc R . .
H11B H -0.3165 0.8632 0.1781 0.058 Uiso 1 1 calc R . .
C12A C -0.1610(4) 0.9032(2) 0.2272(3) 0.0359(11) Uani 1 1 d . . .
C13A C 0.0118(3) 0.58605(19) 0.3645(3) 0.0319(10) Uani 1 1 d D . .
C14A C -0.0135(5) 0.5967(3) 0.4530(3) 0.0673(19) Uani 1 1 d D . .
H14A H -0.0775 0.6234 0.4458 0.101 Uiso 1 1 calc R . .
H14B H 0.0489 0.6165 0.4927 0.101 Uiso 1 1 calc R . .
H14C H -0.0283 0.5569 0.4779 0.101 Uiso 1 1 calc R . .
C15A C -0.0786(4) 0.5499(3) 0.3016(4) 0.071(2) Uani 1 1 d D . .
H15A H -0.1468 0.5733 0.2916 0.107 Uiso 1 1 calc R . .
H15B H -0.0883 0.5097 0.3275 0.107 Uiso 1 1 calc R . .
H15C H -0.0586 0.5437 0.2454 0.107 Uiso 1 1 calc R . .
C16A C 0.1139(4) 0.5442(2) 0.3797(3) 0.0426(12) Uani 1 1 d D . .
H16A H 0.1747 0.5647 0.4203 0.064 Uiso 1 1 calc R . .
H16B H 0.1331 0.5368 0.3235 0.064 Uiso 1 1 calc R . .
H16C H 0.0985 0.5047 0.4048 0.064 Uiso 1 1 calc R . .
C17A C 0.3853(4) 0.8775(2) 0.3416(3) 0.0459(13) Uani 1 1 d . . .
H17A H 0.3364 0.9133 0.3331 0.069 Uiso 1 1 calc R . .
H17B H 0.4608 0.8917 0.3504 0.069 Uiso 1 1 calc R . .
H17C H 0.3773 0.8541 0.3933 0.069 Uiso 1 1 calc R . .
C18A C 0.3706(4) 0.8691(2) 0.1787(3) 0.0408(12) Uani 1 1 d . . .
H18A H 0.3426 0.8430 0.1271 0.061 Uiso 1 1 calc R . .
H18B H 0.4480 0.8775 0.1839 0.061 Uiso 1 1 calc R . .
H18C H 0.3302 0.9082 0.1722 0.061 Uiso 1 1 calc R . .
C19A C -0.1774(5) 0.9368(3) 0.1398(3) 0.0573(16) Uani 1 1 d . . .
H19A H -0.1088 0.9561 0.1354 0.086 Uiso 1 1 calc R . .
H19B H -0.2332 0.9688 0.1361 0.086 Uiso 1 1 calc R . .
H19C H -0.2008 0.9072 0.0915 0.086 Uiso 1 1 calc R . .
C20A C -0.1292(5) 0.9477(2) 0.3038(3) 0.0476(13) Uani 1 1 d . . .
H20A H -0.0639 0.9706 0.2993 0.071 Uiso 1 1 calc R . .
H20B H -0.1141 0.9245 0.3592 0.071 Uiso 1 1 calc R . .
H20C H -0.1890 0.9768 0.3026 0.071 Uiso 1 1 calc R . .
Pd1B Pd 0.61117(2) 0.765521(13) 0.516961(19) 0.02119(9) Uani 1 1 d . . .
Br1B Br 0.78746(4) 0.74768(2) 0.47351(4) 0.04863(16) Uani 1 1 d . . .
O1B O 0.3747(2) 0.63107(13) 0.46293(19) 0.0331(7) Uani 1 1 d . . .
O2B O 0.5465(2) 0.93763(13) 0.60532(19) 0.0313(7) Uani 1 1 d . . .
N1B N 0.5328(3) 0.68206(15) 0.4803(2) 0.0253(8) Uani 1 1 d . . .
N2B N 0.6300(3) 0.85639(15) 0.5614(2) 0.0243(8) Uani 1 1 d . . .
C1B C 0.5555(4) 0.62197(19) 0.4406(3) 0.0294(10) Uani 1 1 d . . .
C2B C 0.4546(4) 0.5848(2) 0.4471(4) 0.0444(13) Uani 1 1 d . . .
H2BA H 0.4250 0.5620 0.3918 0.053 Uiso 1 1 calc R . .
H2BB H 0.4726 0.5549 0.4962 0.053 Uiso 1 1 calc R . .
C3B C 0.4330(3) 0.68255(19) 0.4873(3) 0.0252(9) Uani 1 1 d . . .
C4B C 0.3901(3) 0.73728(19) 0.5199(2) 0.0245(9) Uani 1 1 d . . .
C5B C 0.2854(3) 0.7514(2) 0.5285(3) 0.0283(10) Uani 1 1 d . A .
H5BA H 0.2299 0.7209 0.5140 0.034 Uiso 1 1 calc R . .
C6B C 0.2606(3) 0.8094(2) 0.5579(3) 0.0296(10) Uani 1 1 d . . .
C7B C 0.3442(3) 0.8536(2) 0.5787(3) 0.0307(10) Uani 1 1 d . A .
H7BA H 0.3277 0.8934 0.5979 0.037 Uiso 1 1 calc R . .
C8B C 0.4488(3) 0.84173(18) 0.5724(2) 0.0181(8) Uani 1 1 d . . .
C9B C 0.4716(3) 0.78171(18) 0.5412(2) 0.0208(9) Uani 1 1 d . A .
C10B C 0.5439(3) 0.87849(19) 0.5805(3) 0.0258(9) Uani 1 1 d . A .
C11B C 0.6565(4) 0.9594(2) 0.6064(3) 0.0372(11) Uani 1 1 d . . .
H11C H 0.6959 0.9705 0.6670 0.045 Uiso 1 1 calc R . .
H11D H 0.6533 0.9963 0.5684 0.045 Uiso 1 1 calc R . .
C12B C 0.7135(3) 0.90599(19) 0.5715(3) 0.0284(10) Uani 1 1 d . . .
C13B C 0.1448(3) 0.8267(2) 0.5625(3) 0.0359(11) Uani 0.555(9) 1 d PD A 1
C14B C 0.1041(9) 0.8756(5) 0.4943(6) 0.076(5) Uani 0.555(9) 1 d PD A 1
H14D H 0.1533 0.9113 0.5052 0.114 Uiso 0.555(9) 1 calc PR A 1
H14E H 0.0309 0.8887 0.4976 0.114 Uiso 0.555(9) 1 calc PR A 1
H14F H 0.1015 0.8589 0.4357 0.114 Uiso 0.555(9) 1 calc PR A 1
C15B C 0.1469(7) 0.8467(5) 0.6562(4) 0.044(3) Uani 0.555(9) 1 d PD A 1
H15D H 0.1925 0.8836 0.6710 0.066 Uiso 0.555(9) 1 calc PR A 1
H15E H 0.1768 0.8132 0.6970 0.066 Uiso 0.555(9) 1 calc PR A 1
H15F H 0.0727 0.8561 0.6609 0.066 Uiso 0.555(9) 1 calc PR A 1
C16B C 0.0698(7) 0.7695(4) 0.5423(7) 0.072(4) Uani 0.555(9) 1 d PD A 1
H16D H -0.0036 0.7807 0.5472 0.109 Uiso 0.555(9) 1 calc PR A 1
H16E H 0.0985 0.7365 0.5844 0.109 Uiso 0.555(9) 1 calc PR A 1
H16F H 0.0669 0.7550 0.4825 0.109 Uiso 0.555(9) 1 calc PR A 1
C13' C 0.1448(3) 0.8267(2) 0.5625(3) 0.0359(11) Uani 0.445(9) 1 d PD A 2
C14' C 0.0704(7) 0.8250(5) 0.4708(4) 0.034(3) Uani 0.445(9) 1 d PD A 2
H14G H 0.0938 0.8563 0.4339 0.051 Uiso 0.445(9) 1 calc PR A 2
H14H H -0.0046 0.8335 0.4743 0.051 Uiso 0.445(9) 1 calc PR A 2
H14I H 0.0739 0.7840 0.4450 0.051 Uiso 0.445(9) 1 calc PR A 2
C15' C 0.1346(8) 0.8901(4) 0.6055(8) 0.052(4) Uani 0.445(9) 1 d PD A 2
H15G H 0.1577 0.9229 0.5707 0.078 Uiso 0.445(9) 1 calc PR A 2
H15H H 0.1809 0.8906 0.6653 0.078 Uiso 0.445(9) 1 calc PR A 2
H15I H 0.0587 0.8970 0.6077 0.078 Uiso 0.445(9) 1 calc PR A 2
C16' C 0.0981(7) 0.7800(4) 0.6194(6) 0.040(3) Uani 0.445(9) 1 d PD A 2
H16G H 0.1038 0.7380 0.5976 0.060 Uiso 0.445(9) 1 calc PR A 2
H16H H 0.0215 0.7897 0.6159 0.060 Uiso 0.445(9) 1 calc PR A 2
H16I H 0.1395 0.7828 0.6807 0.060 Uiso 0.445(9) 1 calc PR A 2
C17B C 0.6586(4) 0.5925(2) 0.4947(3) 0.0374(11) Uani 1 1 d . . .
H17D H 0.6539 0.5893 0.5561 0.056 Uiso 1 1 calc R . .
H17E H 0.7214 0.6181 0.4912 0.056 Uiso 1 1 calc R . .
H17F H 0.6672 0.5512 0.4716 0.056 Uiso 1 1 calc R . .
C18B C 0.5621(4) 0.6324(2) 0.3458(3) 0.0343(11) Uani 1 1 d . . .
H18D H 0.6201 0.6621 0.3444 0.051 Uiso 1 1 calc R . .
H18E H 0.4924 0.6486 0.3117 0.051 Uiso 1 1 calc R . .
H18F H 0.5780 0.5931 0.3203 0.051 Uiso 1 1 calc R . .
C19B C 0.7333(5) 0.9206(2) 0.4809(4) 0.0558(15) Uani 1 1 d . . .
H19D H 0.7553 0.8828 0.4552 0.084 Uiso 1 1 calc R . .
H19E H 0.7911 0.9516 0.4870 0.084 Uiso 1 1 calc R . .
H19F H 0.6662 0.9367 0.4425 0.084 Uiso 1 1 calc R . .
C20B C 0.8165(4) 0.8855(2) 0.6363(3) 0.0419(12) Uani 1 1 d . . .
H20D H 0.8484 0.8503 0.6119 0.063 Uiso 1 1 calc R . .
H20E H 0.7991 0.8732 0.6917 0.063 Uiso 1 1 calc R . .
H20F H 0.8687 0.9198 0.6473 0.063 Uiso 1 1 calc R . .

loop_
_atom_site_aniso_label
_atom_site_aniso_U_11
_atom_site_aniso_U_22
_atom_site_aniso_U_33
_atom_site_aniso_U_23
_atom_site_aniso_U_13
_atom_site_aniso_U_12
Pd1A 0.03001(18) 0.01947(17) 0.02063(16) 0.00046(12) 0.00499(13) 0.00538(12)
Br1A 0.0489(3) 0.0224(2) 0.0397(3) 0.0028(2) 0.0008(2) 0.0035(2)
O1A 0.0237(15) 0.0217(15) 0.0333(16) 0.0063(12) 0.0090(13) 0.0003(12)
O2A 0.0277(18) 0.056(2) 0.0431(19) 0.0137(16) 0.0111(15) 0.0116(15)
N1A 0.0299(19) 0.0187(18) 0.0215(17) 0.0022(14) 0.0070(15) -0.0014(14)
N2A 0.030(2) 0.030(2) 0.0251(19) -0.0014(15) 0.0056(16) 0.0104(16)
C1A 0.028(2) 0.023(2) 0.031(2) 0.0061(18) 0.0011(19) -0.0045(18)
C2A 0.027(2) 0.029(2) 0.040(3) 0.005(2) 0.012(2) -0.0042(19)
C3A 0.023(2) 0.025(2) 0.019(2) 0.0017(17) 0.0089(18) 0.0026(17)
C4A 0.027(2) 0.026(2) 0.020(2) -0.0010(17) 0.0091(18) -0.0013(18)
C5A 0.026(2) 0.025(2) 0.022(2) -0.0006(17) 0.0082(18) -0.0010(18)
C6A 0.025(2) 0.033(2) 0.019(2) 0.0035(18) 0.0054(18) -0.0021(18)
C7A 0.024(2) 0.043(3) 0.022(2) 0.0034(19) 0.0050(19) -0.0034(19)
C8A 0.029(2) 0.029(2) 0.018(2) 0.0029(17) 0.0071(18) 0.0049(18)
C9A 0.030(2) 0.029(2) 0.018(2) 0.0000(17) 0.0081(19) 0.0031(18)
C10A 0.023(2) 0.051(3) 0.022(2) 0.003(2) 0.0063(19) 0.011(2)
C11A 0.038(3) 0.058(3) 0.046(3) -0.006(3) 0.004(2) 0.021(3)
C12A 0.034(3) 0.041(3) 0.033(2) 0.003(2) 0.008(2) 0.020(2)
C13A 0.032(2) 0.031(2) 0.032(2) 0.0114(19) 0.007(2) -0.0040(19)
C14A 0.100(5) 0.053(4) 0.067(4) 0.030(3) 0.057(4) 0.032(3)
C15A 0.055(4) 0.062(4) 0.086(5) 0.033(3) -0.005(3) -0.030(3)
C16A 0.049(3) 0.027(3) 0.059(3) 0.006(2) 0.028(3) -0.001(2)
C17A 0.054(3) 0.031(3) 0.040(3) -0.006(2) -0.015(2) 0.004(2)
C18A 0.030(3) 0.047(3) 0.043(3) 0.022(2) 0.005(2) -0.007(2)
C19A 0.054(3) 0.083(4) 0.037(3) 0.023(3) 0.016(3) 0.040(3)
C20A 0.063(4) 0.046(3) 0.039(3) -0.005(2) 0.022(3) 0.018(3)
Pd1B 0.02223(16) 0.02128(16) 0.02221(16) -0.00444(12) 0.00953(13) -0.00037(12)
Br1B 0.0428(3) 0.0384(3) 0.0778(4) -0.0155(3) 0.0404(3) -0.0026(2)
O1B 0.0382(18) 0.0285(17) 0.0312(16) -0.0071(13) 0.0056(14) -0.0099(14)
O2B 0.0279(16) 0.0272(17) 0.0406(18) -0.0116(13) 0.0119(14) -0.0008(13)
N1B 0.033(2) 0.0199(18) 0.0233(18) -0.0046(14) 0.0070(16) -0.0014(15)
N2B 0.0227(18) 0.0247(19) 0.0274(18) -0.0028(15) 0.0096(16) -0.0016(15)
C1B 0.039(3) 0.023(2) 0.027(2) -0.0062(18) 0.010(2) 0.0001(19)
C2B 0.052(3) 0.029(3) 0.056(3) -0.013(2) 0.020(3) -0.003(2)
C3B 0.027(2) 0.027(2) 0.019(2) 0.0022(17) -0.0001(18) -0.0028(18)
C4B 0.029(2) 0.028(2) 0.0151(19) -0.0035(17) 0.0030(18) 0.0001(18)
C5B 0.023(2) 0.040(3) 0.021(2) -0.0026(19) 0.0037(19) -0.0083(19)
C6B 0.021(2) 0.048(3) 0.018(2) -0.0059(19) 0.0027(18) -0.002(2)
C7B 0.028(2) 0.038(3) 0.026(2) -0.0079(19) 0.0067(19) 0.004(2)
C8B 0.0078(18) 0.036(2) 0.0100(17) 0.0091(16) 0.0006(15) 0.0004(16)
C9B 0.027(2) 0.024(2) 0.0123(19) -0.0038(16) 0.0069(17) 0.0004(17)
C10B 0.032(2) 0.022(2) 0.022(2) -0.0047(17) 0.0055(19) 0.0002(18)
C11B 0.031(3) 0.030(3) 0.051(3) -0.009(2) 0.011(2) -0.008(2)
C12B 0.027(2) 0.022(2) 0.039(3) -0.0053(19) 0.014(2) -0.0072(18)
C13B 0.022(2) 0.058(3) 0.026(2) -0.010(2) 0.003(2) 0.002(2)
C14B 0.050(7) 0.137(13) 0.039(6) -0.006(7) 0.007(5) 0.054(8)
C15B 0.029(5) 0.073(8) 0.030(5) -0.007(5) 0.007(4) 0.011(5)
C16B 0.025(5) 0.121(11) 0.071(9) -0.048(8) 0.010(5) -0.008(6)
C13' 0.022(2) 0.058(3) 0.026(2) -0.010(2) 0.003(2) 0.002(2)
C14' 0.019(5) 0.062(8) 0.021(5) 0.003(5) 0.004(4) 0.004(5)
C15' 0.021(6) 0.065(9) 0.080(10) -0.034(8) 0.031(6) -0.006(6)
C16' 0.022(6) 0.063(8) 0.039(7) 0.017(6) 0.018(5) 0.009(5)
C17B 0.050(3) 0.029(3) 0.028(2) -0.002(2) -0.001(2) 0.005(2)
C18B 0.045(3) 0.029(2) 0.026(2) -0.0065(19) 0.004(2) 0.010(2)
C19B 0.089(4) 0.038(3) 0.050(3) -0.003(2) 0.035(3) -0.023(3)
C20B 0.028(3) 0.032(3) 0.063(3) -0.013(2) 0.007(2) -0.007(2)

loop_
_atom_type_symbol
_atom_type_description
_atom_type_scat_dispersion_real
_atom_type_scat_dispersion_imag
_atom_type_scat_source
C C 0.0181 0.0091 'International Tables Vol C Tables 4.2.6.8 and 6.1.1.4'
H H 0.0000 0.0000 'International Tables Vol C Tables 4.2.6.8 and 6.1.1.4'
N N 0.0311 0.0180 'International Tables Vol C Tables 4.2.6.8 and 6.1.1.4'
O O 0.0492 0.0322 'International Tables Vol C Tables 4.2.6.8 and 6.1.1.4'
Br Br -0.6763 1.2805 'International Tables Vol C Tables 4.2.6.8 and 6.1.1.4'
Pd Pd 0.1215 3.9337 'International Tables Vol C Tables 4.2.6.8 and 6.1.1.4'

loop_
_geom_angle_atom_site_label_1
_geom_angle_atom_site_label_2
_geom_angle_atom_site_label_3
_geom_angle
_geom_angle_site_symmetry_1
_geom_angle_site_symmetry_3
_geom_angle_publ_flag
C9A Pd1A N2A 78.69(16) . . ?
C9A Pd1A N1A 79.14(15) . . ?
N2A Pd1A N1A 157.79(13) . . ?
C9A Pd1A Br1A 173.96(11) . . ?
N2A Pd1A Br1A 100.47(10) . . ?
N1A Pd1A Br1A 101.43(9) . . ?
C3A O1A C2A 105.1(3) . . ?
C10A O2A C11A 106.2(4) . . ?
C3A N1A C1A 108.1(3) . . ?
C3A N1A Pd1A 112.6(3) . . ?
C1A N1A Pd1A 137.7(3) . . ?
C10A N2A C12A 108.9(4) . . ?
C10A N2A Pd1A 113.3(3) . . ?
C12A N2A Pd1A 137.5(3) . . ?
N1A C1A C18A 111.8(3) . . ?
N1A C1A C17A 107.8(4) . . ?
C18A C1A C17A 112.0(4) . . ?
N1A C1A C2A 101.1(3) . . ?
C18A C1A C2A 111.7(4) . . ?
C17A C1A C2A 111.9(4) . . ?
O1A C2A C1A 105.6(3) . . ?
O1A C2A H2AA 110.6 . . ?
C1A C2A H2AA 110.6 . . ?
O1A C2A H2AB 110.6 . . ?
C1A C2A H2AB 110.6 . . ?
H2AA C2A H2AB 108.7 . . ?
N1A C3A O1A 117.7(4) . . ?
N1A C3A C4A 119.4(4) . . ?
O1A C3A C4A 122.9(3) . . ?
C5A C4A C9A 120.4(4) . . ?
C5A C4A C3A 130.1(4) . . ?
C9A C4A C3A 109.2(4) . . ?
C4A C5A C6A 120.9(4) . . ?
C4A C5A H5AA 119.6 . . ?
C6A C5A H5AA 119.6 . . ?
C5A C6A C7A 118.2(4) . . ?
C5A C6A C13A 122.2(4) . . ?
C7A C6A C13A 119.6(4) . . ?
C8A C7A C6A 120.3(4) . . ?
C8A C7A H7AA 119.9 . . ?
C6A C7A H7AA 119.9 . . ?
C9A C8A C7A 120.6(4) . . ?
C9A C8A C10A 108.9(4) . . ?
C7A C8A C10A 130.2(4) . . ?
C8A C9A C4A 119.8(4) . . ?
C8A C9A Pd1A 120.1(3) . . ?
C4A C9A Pd1A 119.3(3) . . ?
N2A C10A O2A 117.6(4) . . ?
N2A C10A C8A 118.8(4) . . ?
O2A C10A C8A 123.5(4) . . ?
O2A C11A C12A 105.9(4) . . ?
O2A C11A H11A 110.6 . . ?
C12A C11A H11A 110.6 . . ?
O2A C11A H11B 110.6 . . ?
C12A C11A H11B 110.6 . . ?
H11A C11A H11B 108.7 . . ?
N2A C12A C20A 109.2(4) . . ?
N2A C12A C19A 110.2(4) . . ?
C20A C12A C19A 111.2(4) . . ?
N2A C12A C11A 100.9(4) . . ?
C20A C12A C11A 111.6(4) . . ?
C19A C12A C11A 113.1(4) . . ?
C14A C13A C15A 112.2(4) . . ?
C14A C13A C6A 109.2(4) . . ?
C15A C13A C6A 110.1(3) . . ?
C14A C13A C16A 107.3(4) . . ?
C15A C13A C16A 105.6(4) . . ?
C6A C13A C16A 112.4(3) . . ?
C13A C14A H14A 109.5 . . ?
C13A C14A H14B 109.5 . . ?
H14A C14A H14B 109.5 . . ?
C13A C14A H14C 109.5 . . ?
H14A C14A H14C 109.5 . . ?
H14B C14A H14C 109.5 . . ?
C13A C15A H15A 109.5 . . ?
C13A C15A H15B 109.5 . . ?
H15A C15A H15B 109.5 . . ?
C13A C15A H15C 109.5 . . ?
H15A C15A H15C 109.5 . . ?
H15B C15A H15C 109.5 . . ?
C13A C16A H16A 109.5 . . ?
C13A C16A H16B 109.5 . . ?
H16A C16A H16B 109.5 . . ?
C13A C16A H16C 109.5 . . ?
H16A C16A H16C 109.5 . . ?
H16B C16A H16C 109.5 . . ?
C1A C17A H17A 109.5 . . ?
C1A C17A H17B 109.5 . . ?
H17A C17A H17B 109.5 . . ?
C1A C17A H17C 109.5 . . ?
H17A C17A H17C 109.5 . . ?
H17B C17A H17C 109.5 . . ?
C1A C18A H18A 109.5 . . ?
C1A C18A H18B 109.5 . . ?
H18A C18A H18B 109.5 . . ?
C1A C18A H18C 109.5 . . ?
H18A C18A H18C 109.5 . . ?
H18B C18A H18C 109.5 . . ?
C12A C19A H19A 109.5 . . ?
C12A C19A H19B 109.5 . . ?
H19A C19A H19B 109.5 . . ?
C12A C19A H19C 109.5 . . ?
H19A C19A H19C 109.5 . . ?
H19B C19A H19C 109.5 . . ?
C12A C20A H20A 109.5 . . ?
C12A C20A H20B 109.5 . . ?
H20A C20A H20B 109.5 . . ?
C12A C20A H20C 109.5 . . ?
H20A C20A H20C 109.5 . . ?
H20B C20A H20C 109.5 . . ?
C9B Pd1B N1B 79.18(15) . . ?
C9B Pd1B N2B 78.46(14) . . ?
N1B Pd1B N2B 157.61(13) . . ?
C9B Pd1B Br1B 175.54(11) . . ?
N1B Pd1B Br1B 100.85(10) . . ?
N2B Pd1B Br1B 101.36(9) . . ?
C3B O1B C2B 104.9(3) . . ?
C10B O2B C11B 105.7(3) . . ?
C3B N1B C1B 109.2(3) . . ?
C3B N1B Pd1B 112.5(3) . . ?
C1B N1B Pd1B 138.1(3) . . ?
C10B N2B C12B 109.0(3) . . ?
C10B N2B Pd1B 113.1(3) . . ?
C12B N2B Pd1B 137.7(3) . . ?
N1B C1B C17B 110.9(3) . . ?
N1B C1B C18B 109.7(3) . . ?
C17B C1B C18B 111.5(4) . . ?
N1B C1B C2B 100.5(3) . . ?
C17B C1B C2B 111.3(4) . . ?
C18B C1B C2B 112.4(4) . . ?
O1B C2B C1B 105.6(3) . . ?
O1B C2B H2BA 110.6 . . ?
C1B C2B H2BA 110.6 . . ?
O1B C2B H2BB 110.6 . . ?
C1B C2B H2BB 110.6 . . ?
H2BA C2B H2BB 108.8 . . ?
N1B C3B O1B 116.9(4) . . ?
N1B C3B C4B 119.5(4) . . ?
O1B C3B C4B 123.6(4) . . ?
C9B C4B C5B 119.5(4) . . ?
C9B C4B C3B 109.3(4) . . ?
C5B C4B C3B 131.1(4) . . ?
C4B C5B C6B 121.3(4) . . ?
C4B C5B H5BA 119.3 . . ?
C6B C5B H5BA 119.3 . . ?
C5B C6B C7B 118.2(4) . . ?
C5B C6B C13B 121.8(4) . . ?
C7B C6B C13B 119.8(4) . . ?
C8B C7B C6B 122.6(4) . . ?
C8B C7B H7BA 118.7 . . ?
C6B C7B H7BA 118.7 . . ?
C7B C8B C10B 134.2(4) . . ?
C7B C8B C9B 117.9(4) . . ?
C10B C8B C9B 107.4(3) . . ?
C4B C9B C8B 120.4(4) . . ?
C4B C9B Pd1B 119.3(3) . . ?
C8B C9B Pd1B 119.9(3) . . ?
N2B C10B O2B 117.4(4) . . ?
N2B C10B C8B 121.1(4) . . ?
O2B C10B C8B 121.5(4) . . ?
O2B C11B C12B 106.2(3) . . ?
O2B C11B H11C 110.5 . . ?
C12B C11B H11C 110.5 . . ?
O2B C11B H11D 110.5 . . ?
C12B C11B H11D 110.5 . . ?
H11C C11B H11D 108.7 . . ?
N2B C12B C20B 109.7(3) . . ?
N2B C12B C19B 108.5(4) . . ?
C20B C12B C19B 112.1(4) . . ?
N2B C12B C11B 101.6(3) . . ?
C20B C12B C11B 112.7(4) . . ?
C19B C12B C11B 111.7(4) . . ?
C14B C13B C15B 114.1(5) . . ?
C14B C13B C6B 108.0(5) . . ?
C15B C13B C6B 108.4(4) . . ?
C14B C13B C16B 109.2(5) . . ?
C15B C13B C16B 107.1(5) . . ?
C6B C13B C16B 110.0(5) . . ?
H14G C14' H14H 109.5 . . ?
H14G C14' H14I 109.5 . . ?
H14H C14' H14I 109.5 . . ?
H15G C15' H15H 109.5 . . ?
H15G C15' H15I 109.5 . . ?
H15H C15' H15I 109.5 . . ?
H16G C16' H16H 109.5 . . ?
H16G C16' H16I 109.5 . . ?
H16H C16' H16I 109.5 . . ?
C1B C17B H17D 109.5 . . ?
C1B C17B H17E 109.5 . . ?
H17D C17B H17E 109.5 . . ?
C1B C17B H17F 109.5 . . ?
H17D C17B H17F 109.5 . . ?
H17E C17B H17F 109.5 . . ?
C1B C18B H18D 109.5 . . ?
C1B C18B H18E 109.5 . . ?
H18D C18B H18E 109.5 . . ?
C1B C18B H18F 109.5 . . ?
H18D C18B H18F 109.5 . . ?
H18E C18B H18F 109.5 . . ?
C12B C19B H19D 109.5 . . ?
C12B C19B H19E 109.5 . . ?
H19D C19B H19E 109.5 . . ?
C12B C19B H19F 109.5 . . ?
H19D C19B H19F 109.5 . . ?
H19E C19B H19F 109.5 . . ?
C12B C20B H20D 109.5 . . ?
C12B C20B H20E 109.5 . . ?
H20D C20B H20E 109.5 . . ?
C12B C20B H20F 109.5 . . ?
H20D C20B H20F 109.5 . . ?
H20E C20B H20F 109.5 . . ?

loop_
_geom_bond_atom_site_label_1
_geom_bond_atom_site_label_2
_geom_bond_distance
_geom_bond_site_symmetry_2
_geom_bond_publ_flag
Pd1A C9A 1.937(4) . ?
Pd1A N2A 2.074(4) . ?
Pd1A N1A 2.078(3) . ?
Pd1A Br1A 2.5278(6) . ?
O1A C3A 1.335(5) . ?
O1A C2A 1.464(5) . ?
O2A C10A 1.325(5) . ?
O2A C11A 1.449(6) . ?
N1A C3A 1.291(5) . ?
N1A C1A 1.490(5) . ?
N2A C10A 1.293(6) . ?
N2A C12A 1.480(5) . ?
C1A C18A 1.509(6) . ?
C1A C17A 1.527(6) . ?
C1A C2A 1.533(6) . ?
C2A H2AA 0.9900 . ?
C2A H2AB 0.9900 . ?
C3A C4A 1.463(6) . ?
C4A C5A 1.379(6) . ?
C4A C9A 1.388(6) . ?
C5A C6A 1.399(6) . ?
C5A H5AA 0.9500 . ?
C6A C7A 1.413(6) . ?
C6A C13A 1.534(6) . ?
C7A C8A 1.385(6) . ?
C7A H7AA 0.9500 . ?
C8A C9A 1.381(6) . ?
C8A C10A 1.467(6) . ?
C11A C12A 1.557(7) . ?
C11A H11A 0.9900 . ?
C11A H11B 0.9900 . ?
C12A C20A 1.516(7) . ?
C12A C19A 1.520(7) . ?
C13A C14A 1.511(5) . ?
C13A C15A 1.534(5) . ?
C13A C16A 1.548(5) . ?
C14A H14A 0.9800 . ?
C14A H14B 0.9800 . ?
C14A H14C 0.9800 . ?
C15A H15A 0.9800 . ?
C15A H15B 0.9800 . ?
C15A H15C 0.9800 . ?
C16A H16A 0.9800 . ?
C16A H16B 0.9800 . ?
C16A H16C 0.9800 . ?
C17A H17A 0.9800 . ?
C17A H17B 0.9800 . ?
C17A H17C 0.9800 . ?
C18A H18A 0.9800 . ?
C18A H18B 0.9800 . ?
C18A H18C 0.9800 . ?
C19A H19A 0.9800 . ?
C19A H19B 0.9800 . ?
C19A H19C 0.9800 . ?
C20A H20A 0.9800 . ?
C20A H20B 0.9800 . ?
C20A H20C 0.9800 . ?
Pd1B C9B 1.923(4) . ?
Pd1B N1B 2.074(3) . ?
Pd1B N2B 2.079(3) . ?
Pd1B Br1B 2.5099(6) . ?
O1B C3B 1.340(5) . ?
O1B C2B 1.483(6) . ?
O2B C10B 1.335(5) . ?
O2B C11B 1.464(5) . ?
N1B C3B 1.291(5) . ?
N1B C1B 1.497(5) . ?
N2B C10B 1.287(5) . ?
N2B C12B 1.487(5) . ?
C1B C17B 1.516(6) . ?
C1B C18B 1.522(6) . ?
C1B C2B 1.531(6) . ?
C2B H2BA 0.9900 . ?
C2B H2BB 0.9900 . ?
C3B C4B 1.445(6) . ?
C4B C9B 1.391(6) . ?
C4B C5B 1.395(6) . ?
C5B C6B 1.397(6) . ?
C5B H5BA 0.9500 . ?
C6B C7B 1.406(6) . ?
C6B C13B 1.530(6) . ?
C7B C8B 1.373(6) . ?
C7B H7BA 0.9500 . ?
C8B C10B 1.423(6) . ?
C8B C9B 1.440(6) . ?
C11B C12B 1.530(6) . ?
C11B H11C 0.9900 . ?
C11B H11D 0.9900 . ?
C12B C20B 1.515(7) . ?
C12B C19B 1.530(6) . ?
C13B C14B 1.504(6) . ?
C13B C15B 1.524(6) . ?
C13B C16B 1.545(6) . ?
C14B H14D 0.9800 . ?
C14B H14E 0.9800 . ?
C14B H14F 0.9800 . ?
C15B H15D 0.9800 . ?
C15B H15E 0.9800 . ?
C15B H15F 0.9800 . ?
C16B H16D 0.9800 . ?
C16B H16E 0.9800 . ?
C16B H16F 0.9800 . ?
C14' H14G 0.9800 . ?
C14' H14H 0.9800 . ?
C14' H14I 0.9800 . ?
C15' H15G 0.9800 . ?
C15' H15H 0.9800 . ?
C15' H15I 0.9800 . ?
C16' H16G 0.9800 . ?
C16' H16H 0.9800 . ?
C16' H16I 0.9800 . ?
C17B H17D 0.9800 . ?
C17B H17E 0.9800 . ?
C17B H17F 0.9800 . ?
C18B H18D 0.9800 . ?
C18B H18E 0.9800 . ?
C18B H18F 0.9800 . ?
C19B H19D 0.9800 . ?
C19B H19E 0.9800 . ?
C19B H19F 0.9800 . ?
C20B H20D 0.9800 . ?
C20B H20E 0.9800 . ?
C20B H20F 0.9800 . ?

loop_
_geom_torsion_atom_site_label_1
_geom_torsion_atom_site_label_2
_geom_torsion_atom_site_label_3
_geom_torsion_atom_site_label_4
_geom_torsion
_geom_torsion_site_symmetry_1
_geom_torsion_site_symmetry_2
_geom_torsion_site_symmetry_3
_geom_torsion_site_symmetry_4
_geom_torsion_publ_flag
C9A Pd1A N1A C3A -5.0(3) . . . . ?
N2A Pd1A N1A C3A -1.5(5) . . . . ?
Br1A Pd1A N1A C3A 168.9(3) . . . . ?
C9A Pd1A N1A C1A -168.3(4) . . . . ?
N2A Pd1A N1A C1A -164.8(4) . . . . ?
Br1A Pd1A N1A C1A 5.6(4) . . . . ?
C9A Pd1A N2A C10A 1.9(3) . . . . ?
N1A Pd1A N2A C10A -1.5(5) . . . . ?
Br1A Pd1A N2A C10A -172.0(3) . . . . ?
C9A Pd1A N2A C12A 174.4(4) . . . . ?
N1A Pd1A N2A C12A 170.9(4) . . . . ?
Br1A Pd1A N2A C12A 0.5(4) . . . . ?
C3A N1A C1A C18A 130.9(4) . . . . ?
Pd1A N1A C1A C18A -65.2(5) . . . . ?
C3A N1A C1A C17A -105.5(4) . . . . ?
Pd1A N1A C1A C17A 58.3(5) . . . . ?
C3A N1A C1A C2A 12.0(4) . . . . ?
Pd1A N1A C1A C2A 175.8(3) . . . . ?
C3A O1A C2A C1A 13.4(4) . . . . ?
N1A C1A C2A O1A -15.1(4) . . . . ?
C18A C1A C2A O1A -134.2(4) . . . . ?
C17A C1A C2A O1A 99.4(4) . . . . ?
C1A N1A C3A O1A -4.3(5) . . . . ?
Pd1A N1A C3A O1A -172.5(3) . . . . ?
C1A N1A C3A C4A 172.4(3) . . . . ?
Pd1A N1A C3A C4A 4.1(4) . . . . ?
C2A O1A C3A N1A -6.2(5) . . . . ?
C2A O1A C3A C4A 177.4(4) . . . . ?
N1A C3A C4A C5A -174.1(4) . . . . ?
O1A C3A C4A C5A 2.4(7) . . . . ?
N1A C3A C4A C9A 0.0(5) . . . . ?
O1A C3A C4A C9A 176.5(3) . . . . ?
C9A C4A C5A C6A -1.0(6) . . . . ?
C3A C4A C5A C6A 172.5(4) . . . . ?
C4A C5A C6A C7A 1.3(6) . . . . ?
C4A C5A C6A C13A -175.1(4) . . . . ?
C5A C6A C7A C8A -0.9(6) . . . . ?
C13A C6A C7A C8A 175.7(4) . . . . ?
C6A C7A C8A C9A 0.2(6) . . . . ?
C6A C7A C8A C10A -172.2(4) . . . . ?
C7A C8A C9A C4A 0.1(6) . . . . ?
C10A C8A C9A C4A 174.0(4) . . . . ?
C7A C8A C9A Pd1A -169.6(3) . . . . ?
C10A C8A C9A Pd1A 4.3(5) . . . . ?
C5A C4A C9A C8A 0.3(6) . . . . ?
C3A C4A C9A C8A -174.4(4) . . . . ?
C5A C4A C9A Pd1A 170.1(3) . . . . ?
C3A C4A C9A Pd1A -4.7(4) . . . . ?
N2A Pd1A C9A C8A -3.6(3) . . . . ?
N1A Pd1A C9A C8A 175.1(3) . . . . ?
Br1A Pd1A C9A C8A 79.0(13) . . . . ?
N2A Pd1A C9A C4A -173.3(3) . . . . ?
N1A Pd1A C9A C4A 5.4(3) . . . . ?
Br1A Pd1A C9A C4A -90.7(12) . . . . ?
C12A N2A C10A O2A 4.2(5) . . . . ?
Pd1A N2A C10A O2A 178.8(3) . . . . ?
C12A N2A C10A C8A -174.8(4) . . . . ?
Pd1A N2A C10A C8A -0.2(5) . . . . ?
C11A O2A C10A N2A 0.4(5) . . . . ?
C11A O2A C10A C8A 179.3(4) . . . . ?
C9A C8A C10A N2A -2.5(5) . . . . ?
C7A C8A C10A N2A 170.6(4) . . . . ?
C9A C8A C10A O2A 178.6(4) . . . . ?
C7A C8A C10A O2A -8.3(7) . . . . ?
C10A O2A C11A C12A -4.4(5) . . . . ?
C10A N2A C12A C20A 111.4(4) . . . . ?
Pd1A N2A C12A C20A -61.3(5) . . . . ?
C10A N2A C12A C19A -126.1(5) . . . . ?
Pd1A N2A C12A C19A 61.2(6) . . . . ?
C10A N2A C12A C11A -6.3(5) . . . . ?
Pd1A N2A C12A C11A -179.0(3) . . . . ?
O2A C11A C12A N2A 6.3(5) . . . . ?
O2A C11A C12A C20A -109.6(4) . . . . ?
O2A C11A C12A C19A 124.1(4) . . . . ?
C5A C6A C13A C14A 111.9(5) . . . . ?
C7A C6A C13A C14A -64.4(5) . . . . ?
C5A C6A C13A C15A -124.5(5) . . . . ?
C7A C6A C13A C15A 59.2(5) . . . . ?
C5A C6A C13A C16A -7.1(5) . . . . ?
C7A C6A C13A C16A 176.6(4) . . . . ?
C9B Pd1B N1B C3B 2.9(3) . . . . ?
N2B Pd1B N1B C3B 0.0(5) . . . . ?
Br1B Pd1B N1B C3B -172.6(3) . . . . ?
C9B Pd1B N1B C1B 176.4(4) . . . . ?
N2B Pd1B N1B C1B 173.6(4) . . . . ?
Br1B Pd1B N1B C1B 1.0(4) . . . . ?
C9B Pd1B N2B C10B -1.4(3) . . . . ?
N1B Pd1B N2B C10B 1.5(5) . . . . ?
Br1B Pd1B N2B C10B 174.1(3) . . . . ?
C9B Pd1B N2B C12B -175.5(4) . . . . ?
N1B Pd1B N2B C12B -172.6(4) . . . . ?
Br1B Pd1B N2B C12B 0.0(4) . . . . ?
C3B N1B C1B C17B -130.0(4) . . . . ?
Pd1B N1B C1B C17B 56.3(5) . . . . ?
C3B N1B C1B C18B 106.4(4) . . . . ?
Pd1B N1B C1B C18B -67.3(5) . . . . ?
C3B N1B C1B C2B -12.2(4) . . . . ?
Pd1B N1B C1B C2B 174.1(3) . . . . ?
C3B O1B C2B C1B -15.5(5) . . . . ?
N1B C1B C2B O1B 16.3(4) . . . . ?
C17B C1B C2B O1B 133.9(4) . . . . ?
C18B C1B C2B O1B -100.2(4) . . . . ?
C1B N1B C3B O1B 2.9(5) . . . . ?
Pd1B N1B C3B O1B 178.4(3) . . . . ?
C1B N1B C3B C4B -176.9(3) . . . . ?
Pd1B N1B C3B C4B -1.5(5) . . . . ?
C2B O1B C3B N1B 8.3(5) . . . . ?
C2B O1B C3B C4B -171.9(4) . . . . ?
N1B C3B C4B C9B -1.5(5) . . . . ?
O1B C3B C4B C9B 178.6(4) . . . . ?
N1B C3B C4B C5B 175.3(4) . . . . ?
O1B C3B C4B C5B -4.5(7) . . . . ?
C9B C4B C5B C6B 0.1(6) . . . . ?
C3B C4B C5B C6B -176.5(4) . . . . ?
C4B C5B C6B C7B 0.1(6) . . . . ?
C4B C5B C6B C13B 176.4(4) . . . . ?
C5B C6B C7B C8B -0.9(6) . . . . ?
C13B C6B C7B C8B -177.3(4) . . . . ?
C6B C7B C8B C10B 172.6(4) . . . . ?
C6B C7B C8B C9B 1.4(6) . . . . ?
C5B C4B C9B C8B 0.4(6) . . . . ?
C3B C4B C9B C8B 177.7(3) . . . . ?
C5B C4B C9B Pd1B -173.1(3) . . . . ?
C3B C4B C9B Pd1B 4.2(4) . . . . ?
C7B C8B C9B C4B -1.2(5) . . . . ?
C10B C8B C9B C4B -174.6(3) . . . . ?
C7B C8B C9B Pd1B 172.3(3) . . . . ?
C10B C8B C9B Pd1B -1.1(4) . . . . ?
N1B Pd1B C9B C4B -4.0(3) . . . . ?
N2B Pd1B C9B C4B 174.9(3) . . . . ?
Br1B Pd1B C9B C4B 86.8(16) . . . . ?
N1B Pd1B C9B C8B -177.5(3) . . . . ?
N2B Pd1B C9B C8B 1.4(3) . . . . ?
Br1B Pd1B C9B C8B -86.7(15) . . . . ?
C12B N2B C10B O2B -0.9(5) . . . . ?
Pd1B N2B C10B O2B -176.7(3) . . . . ?
C12B N2B C10B C8B 177.1(4) . . . . ?
Pd1B N2B C10B C8B 1.2(5) . . . . ?
C11B O2B C10B N2B -2.4(5) . . . . ?
C11B O2B C10B C8B 179.7(4) . . . . ?
C7B C8B C10B N2B -172.0(4) . . . . ?
C9B C8B C10B N2B -0.2(5) . . . . ?
C7B C8B C10B O2B 5.8(7) . . . . ?
C9B C8B C10B O2B 177.6(3) . . . . ?
C10B O2B C11B C12B 4.4(5) . . . . ?
C10B N2B C12B C20B 122.9(4) . . . . ?
Pd1B N2B C12B C20B -62.8(5) . . . . ?
C10B N2B C12B C19B -114.3(4) . . . . ?
Pd1B N2B C12B C19B 60.0(5) . . . . ?
C10B N2B C12B C11B 3.5(5) . . . . ?
Pd1B N2B C12B C11B 177.8(3) . . . . ?
O2B C11B C12B N2B -4.7(4) . . . . ?
O2B C11B C12B C20B -122.0(4) . . . . ?
O2B C11B C12B C19B 110.8(4) . . . . ?
C5B C6B C13B C14B -111.8(6) . . . . ?
C7B C6B C13B C14B 64.4(6) . . . . ?
C5B C6B C13B C15B 124.0(6) . . . . ?
C7B C6B C13B C15B -59.8(6) . . . . ?
C5B C6B C13B C16B 7.3(7) . . . . ?
C7B C6B C13B C16B -176.6(5) . . . . ?
